data_7056214
loop_
_publ_author_name
'Pog\'any, Luk\'a\<s'
'Moncol, Jan'
'Pavlik, Jan'
'Salitros, Ivan'

_publ_section_title
;
 Series of High Spin Mononuclear Iron(III) Complexes with Schiff Base
 ligands derived from 2-hydroxybenzophenones
;
_journal_name_full 'New J. Chem.'
_journal_paper_doi 10.1039/C7NJ00617A
_journal_year 2017
_chemical_formula_moiety 'C32 H29 Br2 Fe N6 O2'
_chemical_formula_sum 'C32 H29 Br2 Fe N6 O2'
_chemical_formula_weight 745.28
_space_group_crystal_system triclinic
_space_group_IT_number 2
_space_group_name_Hall '-P 1'
_space_group_name_H-M_alt 'P -1'
_symmetry_space_group_name_Hall '-P 1'
_symmetry_space_group_name_H-M 'P -1'
_atom_sites_solution_hydrogens geom
_atom_sites_solution_primary direct
_audit_creation_date 2017-01-05
_audit_creation_method
;
Olex2 1.2
(compiled 2016.11.30 svn.r3356 for OlexSys, GUI svn.r5269)
;
_audit_update_record
;
2017-01-05 deposited with the CCDC.
2017-05-22 downloaded from the CCDC.
;
_cell_angle_alpha 102.1670(10)
_cell_angle_beta 97.8370(10)
_cell_angle_gamma 109.2430(10)
_cell_formula_units_Z 2
_cell_length_a 9.8877(2)
_cell_length_b 12.8918(2)
_cell_length_c 13.8494(2)
_cell_measurement_reflns_used 127208
_cell_measurement_temperature 110
_cell_measurement_theta_max 72.04
_cell_measurement_theta_min 3.35
_cell_volume 1588.28(5)
_computing_cell_refinement 'STOE X-AREA'
_computing_data_collection 'STOE X-AREA'
_computing_data_reduction 'STOE X-RED'
_computing_molecular_graphics 'Olex2 (Dolomanov et al., 2009)'
_computing_publication_material 'Olex2 (Dolomanov et al., 2009)'
_computing_structure_refinement 'ShelXL (Sheldrick, 2015)'
_computing_structure_solution 'SIR2011 (Burla et al., 2007)'
_diffrn_ambient_temperature 110.0
_diffrn_detector Pilatus300K
_diffrn_detector_area_resol_mean 5.81
_diffrn_detector_type STOE
_diffrn_measured_fraction_theta_full 0.989
_diffrn_measured_fraction_theta_max 0.969
_diffrn_measurement_device_type 'Stoe StadiVari'
_diffrn_measurement_method '\w scans'
_diffrn_radiation_collimation '0.6 mm diameter'
_diffrn_radiation_monochromator 'Graded multilayer mirror'
_diffrn_radiation_polarisn_norm 270
_diffrn_radiation_type 'Cu K\a'
_diffrn_radiation_wavelength 1.54186
_diffrn_reflns_av_R_equivalents 0.0278
_diffrn_reflns_av_unetI/netI 0.0178
_diffrn_reflns_Laue_measured_fraction_full 0.989
_diffrn_reflns_Laue_measured_fraction_max 0.969
_diffrn_reflns_limit_h_max 12
_diffrn_reflns_limit_h_min -11
_diffrn_reflns_limit_k_max 9
_diffrn_reflns_limit_k_min -15
_diffrn_reflns_limit_l_max 17
_diffrn_reflns_limit_l_min -12
_diffrn_reflns_number 57949
_diffrn_reflns_point_group_measured_fraction_full 0.989
_diffrn_reflns_point_group_measured_fraction_max 0.969
_diffrn_reflns_theta_full 67.686
_diffrn_reflns_theta_max 71.34
_diffrn_reflns_theta_min 3.35
_diffrn_source 'Genix3D Cu HF'
_diffrn_source_current 0.600
_diffrn_source_power 0.030
_diffrn_source_voltage 50
_exptl_absorpt_coefficient_mu 7.070
_exptl_absorpt_correction_T_max 0.313
_exptl_absorpt_correction_T_min 0.232
_exptl_absorpt_correction_type multi-scan
_exptl_absorpt_process_details X-AREA
_exptl_crystal_colour 'reddish black'
_exptl_crystal_colour_modifier reddish
_exptl_crystal_colour_primary black
_exptl_crystal_density_diffrn 1.558
_exptl_crystal_description block
_exptl_crystal_F_000 750
_exptl_crystal_size_max 0.17
_exptl_crystal_size_mid 0.15
_exptl_crystal_size_min 0.12
_refine_diff_density_max 0.629
_refine_diff_density_min -0.839
_refine_diff_density_rms 0.065
_refine_ls_extinction_method none
_refine_ls_goodness_of_fit_ref 1.123
_refine_ls_hydrogen_treatment constr
_refine_ls_matrix_type full
_refine_ls_number_parameters 410
_refine_ls_number_reflns 5978
_refine_ls_number_restraints 483
_refine_ls_restrained_S_all 1.081
_refine_ls_R_factor_all 0.0352
_refine_ls_R_factor_gt 0.0329
_refine_ls_shift/su_max 0.001
_refine_ls_shift/su_mean 0.000
_refine_ls_structure_factor_coef Fsqd
_refine_ls_weighting_details 'w=1/[\s^2^(Fo^2^)+(0.0569P)^2^+0.4003P] where P=(Fo^2^+2Fc^2^)/3'
_refine_ls_weighting_scheme calc
_refine_ls_wR_factor_gt 0.0898
_refine_ls_wR_factor_ref 0.0908
_reflns_Friedel_coverage 0.000
_reflns_number_gt 5426
_reflns_number_total 5978
_reflns_threshold_expression 'I > 2\s(I)'
_cod_data_source_file c7nj00617a2.cif
_cod_data_source_block lp238-2
_cod_database_code 7056214
_shelx_space_group_comment
;
The symmetry employed for this shelxl refinement is uniquely defined
by the following loop, which should always be used as a source of
symmetry information in preference to the above space-group names.
They are only intended as comments.
;
_shelx_estimated_absorpt_t_max 0.484
_shelx_estimated_absorpt_t_min 0.379
_olex2_refinement_description
;
1. Fixed Uiso
 At 1.2 times of:
  All C(H) groups, All C(H,H) groups, All N(H) groups
2. Restrained distances
 Fe1-N2A \\sim Fe1-N2B
 with sigma of 0.002
3. Uiso/Uaniso restraints and constraints
Uanis(C19A) = Uanis(C19B)
Uanis(C18A) = Uanis(C18B)
Uanis(C17A) = Uanis(C17B)
Uanis(C16A) = Uanis(C16B)
Uanis(C15A) = Uanis(C15B)
Uanis(C14A) = Uanis(C14B)
Uanis(N2A) = Uanis(N2B)
4. Rigid body (RIGU) restrains
 All non-hydrogen atoms
 with sigma for 1-2 distances of 0.004 and sigma for 1-3 distances of 0.004
5. Same fragment restrains
{C14B, C15B, C16B, N2B, C17B, C18B, C19B} sigma for 1-2: 0.01, 1-3: 0.04
as
{C14A, C15A, C16A, N2A, C17A, C18A, C19A}
6. Others
 Sof(C14B)=Sof(H14C)=Sof(H14D)=Sof(C15B)=Sof(H15C)=Sof(H15D)=Sof(C16B)=
 Sof(H16C)=Sof(H16D)=Sof(N2B)=Sof(H2B)=Sof(C17B)=Sof(H17C)=Sof(H17D)=Sof(C18B)=
 Sof(H18C)=Sof(H18D)=Sof(C19B)=Sof(H19C)=Sof(H19D)=1-FVAR(1)
 Sof(C14A)=Sof(H14A)=Sof(H14B)=Sof(C15A)=Sof(H15A)=Sof(H15B)=Sof(C16A)=
 Sof(H16A)=Sof(H16B)=Sof(N2A)=Sof(H2A)=Sof(C17A)=Sof(H17A)=Sof(H17B)=Sof(C18A)=
 Sof(H18A)=Sof(H18B)=Sof(C19A)=Sof(H19A)=Sof(H19B)=FVAR(1)
7.a Ternary CH refined with riding coordinates:
 N2A(H2A), N2B(H2B)
7.b Secondary CH2 refined with riding coordinates:
 C14A(H14A,H14B), C15A(H15A,H15B), C16A(H16A,H16B), C17A(H17A,H17B), C18A(H18A,
 H18B), C19A(H19A,H19B), C14B(H14C,H14D), C15B(H15C,H15D), C16B(H16C,H16D),
 C17B(H17C,H17D), C18B(H18C,H18D), C19B(H19C,H19D)
7.c Aromatic/amide H refined with riding coordinates:
 C2(H2), C3(H3), C5(H5), C9(H9), C10(H10), C11(H11), C12(H12), C13(H13),
 C22(H22), C23(H23), C24(H24), C25(H25), C26(H26), C28(H28), C30(H30), C31(H31)
;
_shelx_shelxl_version_number 2016/6
_olex2_submission_special_instructions 'No special instructions were received'

loop_
_space_group_symop_operation_xyz
'x, y, z'
'-x, -y, -z'

loop_
_atom_site_label
_atom_site_type_symbol
_atom_site_fract_x
_atom_site_fract_y
_atom_site_fract_z
_atom_site_U_iso_or_equiv
_atom_site_adp_type
_atom_site_occupancy
_atom_site_site_symmetry_order
_atom_site_calc_flag
_atom_site_refinement_flags_posn
_atom_site_refinement_flags_adp
_atom_site_refinement_flags_occupancy
_atom_site_disorder_assembly
_atom_site_disorder_group
Br1 Br 0.16151(3) 0.09135(2) -0.07890(2) 0.04454(10) Uani 1 1 d . U . . .
Br2 Br 0.76790(3) 0.86238(3) 0.77090(2) 0.04421(10) Uani 1 1 d . U . . .
Fe1 Fe 0.25910(4) 0.62131(3) 0.27147(3) 0.02601(10) Uani 1 1 d D U . . .
O1 O 0.25209(17) 0.57697(14) 0.12591(12) 0.0299(3) Uani 1 1 d . U . . .
O2 O 0.25543(17) 0.67531(15) 0.41241(12) 0.0328(4) Uani 1 1 d . U . . .
N1 N 0.0507(2) 0.48938(17) 0.23467(15) 0.0292(4) Uani 1 1 d . U . . .
N3 N 0.4470(2) 0.77252(16) 0.30193(15) 0.0279(4) Uani 1 1 d . U . . .
N4 N 0.3766(2) 0.52703(19) 0.30353(16) 0.0352(5) Uani 1 1 d . U . . .
N5 N 0.4655(3) 0.5064(2) 0.25901(19) 0.0478(6) Uani 1 1 d . U . . .
N6 N 0.5502(4) 0.4838(4) 0.2183(3) 0.0857(12) Uani 1 1 d . U . . .
C1 C 0.2238(2) 0.4695(2) 0.07961(17) 0.0281(5) Uani 1 1 d . U . . .
C2 C 0.3045(3) 0.4439(2) 0.00784(18) 0.0316(5) Uani 1 1 d . U . . .
H2 H 0.373911 0.504935 -0.008507 0.038 Uiso 1 1 calc R . . . .
C3 C 0.2862(3) 0.3338(2) -0.03917(19) 0.0349(5) Uani 1 1 d . U . . .
H3 H 0.344257 0.318799 -0.085628 0.042 Uiso 1 1 calc R . . . .
C4 C 0.1814(3) 0.2446(2) -0.01775(19) 0.0355(5) Uani 1 1 d . U . . .
C5 C 0.0932(3) 0.2650(2) 0.04661(18) 0.0321(5) Uani 1 1 d . U . . .
H5 H 0.017978 0.202439 0.056677 0.038 Uiso 1 1 calc R . . . .
C6 C 0.1126(2) 0.3765(2) 0.09744(17) 0.0279(5) Uani 1 1 d . U . . .
C7 C 0.0146(2) 0.3953(2) 0.16460(17) 0.0279(5) Uani 1 1 d . U . . .
C8 C -0.1323(2) 0.3007(2) 0.14547(17) 0.0285(5) Uani 1 1 d . U . . .
C9 C -0.2497(3) 0.2966(2) 0.07464(19) 0.0353(5) Uani 1 1 d . U . . .
H9 H -0.236466 0.352422 0.038026 0.042 Uiso 1 1 calc R . . . .
C10 C -0.3864(3) 0.2102(3) 0.0578(2) 0.0413(6) Uani 1 1 d . U . . .
H10 H -0.467231 0.208015 0.010596 0.050 Uiso 1 1 calc R . . . .
C11 C -0.4052(3) 0.1275(2) 0.1095(2) 0.0394(6) Uani 1 1 d . U . . .
H11 H -0.498333 0.067940 0.096924 0.047 Uiso 1 1 calc R . . . .
C12 C -0.2884(3) 0.1315(2) 0.1796(2) 0.0378(6) Uani 1 1 d . U . . .
H12 H -0.301446 0.074455 0.214831 0.045 Uiso 1 1 calc R . . . .
C13 C -0.1520(3) 0.2187(2) 0.19852(19) 0.0334(5) Uani 1 1 d . U . . .
H13 H -0.072408 0.222159 0.247680 0.040 Uiso 1 1 calc R . . . .
C14A C -0.044(3) 0.5179(14) 0.301(2) 0.030(3) Uani 0.493(3) 1 d D U P A 1
H14A H -0.002917 0.517745 0.370042 0.036 Uiso 0.493(3) 1 calc R . P A 1
H14B H -0.142024 0.455736 0.277392 0.036 Uiso 0.493(3) 1 calc R . P A 1
C15A C -0.0653(6) 0.6301(5) 0.3077(5) 0.0388(9) Uani 0.493(3) 1 d D U P A 1
H15A H -0.171050 0.608823 0.278570 0.047 Uiso 0.493(3) 1 calc R . P A 1
H15B H -0.050163 0.665549 0.380978 0.047 Uiso 0.493(3) 1 calc R . P A 1
C16A C 0.0041(7) 0.7145(5) 0.2707(5) 0.0365(12) Uani 0.493(3) 1 d D U P A 1
H16A H 0.031785 0.785286 0.326148 0.044 Uiso 0.493(3) 1 calc R . P A 1
H16B H -0.071577 0.717478 0.217719 0.044 Uiso 0.493(3) 1 calc R . P A 1
N2A N 0.1356(7) 0.7273(6) 0.2263(9) 0.0294(17) Uani 0.493(3) 1 d D U P A 1
H2A H 0.100316 0.700282 0.150901 0.035 Uiso 0.493(3) 1 calc R . P A 1
C17A C 0.2263(5) 0.8507(4) 0.2529(4) 0.0334(7) Uani 0.493(3) 1 d D U P A 1
H17A H 0.262540 0.878658 0.327389 0.040 Uiso 0.493(3) 1 calc R . P A 1
H17B H 0.162650 0.891598 0.233374 0.040 Uiso 0.493(3) 1 calc R . P A 1
C18A C 0.3560(15) 0.882(2) 0.205(3) 0.0374(6) Uani 0.493(3) 1 d D U P A 1
H18A H 0.416916 0.963306 0.236754 0.045 Uiso 0.493(3) 1 calc R . P A 1
H18B H 0.318822 0.873641 0.132349 0.045 Uiso 0.493(3) 1 calc R . P A 1
C19A C 0.456(2) 0.813(2) 0.210(3) 0.029(2) Uani 0.493(3) 1 d D U P A 1
H19A H 0.423336 0.747186 0.149335 0.034 Uiso 0.493(3) 1 calc R . P A 1
H19B H 0.558498 0.861693 0.213747 0.034 Uiso 0.493(3) 1 calc R . P A 1
C14B C -0.066(3) 0.5046(13) 0.286(2) 0.030(3) Uani 0.507(3) 1 d D U P A 2
H14C H -0.029005 0.531186 0.360887 0.036 Uiso 0.507(3) 1 calc R . P A 2
H14D H -0.152081 0.432198 0.269126 0.036 Uiso 0.507(3) 1 calc R . P A 2
C15B C -0.1060(6) 0.5942(5) 0.2471(5) 0.0388(9) Uani 0.507(3) 1 d D U P A 2
H15C H -0.181584 0.551579 0.183659 0.047 Uiso 0.507(3) 1 calc R . P A 2
H15D H -0.156990 0.624431 0.296272 0.047 Uiso 0.507(3) 1 calc R . P A 2
C16B C -0.0148(6) 0.6861(5) 0.2267(5) 0.0365(12) Uani 0.507(3) 1 d D U P A 2
H16C H -0.049491 0.747894 0.253469 0.044 Uiso 0.507(3) 1 calc R . P A 2
H16D H -0.042327 0.669191 0.152005 0.044 Uiso 0.507(3) 1 calc R . P A 2
N2B N 0.1480(7) 0.7434(6) 0.2515(8) 0.0294(17) Uani 0.507(3) 1 d D U P A 2
H2B H 0.174977 0.801198 0.318621 0.035 Uiso 0.507(3) 1 calc R . P A 2
C17B C 0.1969(5) 0.8079(4) 0.1775(4) 0.0334(7) Uani 0.507(3) 1 d D U P A 2
H17C H 0.137023 0.855155 0.169915 0.040 Uiso 0.507(3) 1 calc R . P A 2
H17D H 0.177034 0.752627 0.110844 0.040 Uiso 0.507(3) 1 calc R . P A 2
C18B C 0.3564(14) 0.8844(19) 0.205(2) 0.0374(6) Uani 0.507(3) 1 d D U P A 2
H18C H 0.373495 0.943758 0.268534 0.045 Uiso 0.507(3) 1 calc R . P A 2
H18D H 0.376036 0.923741 0.151307 0.045 Uiso 0.507(3) 1 calc R . P A 2
C19B C 0.469(2) 0.828(2) 0.219(3) 0.029(2) Uani 0.507(3) 1 d D U P A 2
H19C H 0.457308 0.770230 0.155780 0.034 Uiso 0.507(3) 1 calc R . P A 2
H19D H 0.569802 0.886112 0.236123 0.034 Uiso 0.507(3) 1 calc R . P A 2
C20 C 0.5415(2) 0.82153(19) 0.38793(18) 0.0276(5) Uani 1 1 d . U . . .
C21 C 0.6829(2) 0.9165(2) 0.39652(17) 0.0282(5) Uani 1 1 d . U . . .
C22 C 0.7023(3) 1.0298(2) 0.43672(19) 0.0332(5) Uani 1 1 d . U . . .
H22 H 0.625800 1.048079 0.461791 0.040 Uiso 1 1 calc R . . . .
C23 C 0.8329(3) 1.1167(2) 0.4405(2) 0.0349(5) Uani 1 1 d . U . . .
H23 H 0.845510 1.194191 0.467565 0.042 Uiso 1 1 calc R . . . .
C24 C 0.9452(3) 1.0899(2) 0.4046(2) 0.0354(5) Uani 1 1 d . U . . .
H24 H 1.034686 1.149060 0.407047 0.043 Uiso 1 1 calc R . . . .
C25 C 0.9265(3) 0.9773(2) 0.3654(2) 0.0392(6) Uani 1 1 d . U . . .
H25 H 1.003266 0.959100 0.340750 0.047 Uiso 1 1 calc R . . . .
C26 C 0.7967(3) 0.8905(2) 0.3618(2) 0.0362(5) Uani 1 1 d . U . . .
H26 H 0.785174 0.813095 0.335520 0.043 Uiso 1 1 calc R . . . .
C27 C 0.5134(2) 0.7872(2) 0.48036(18) 0.0278(5) Uani 1 1 d . U . . .
C28 C 0.6298(3) 0.8310(2) 0.56685(18) 0.0308(5) Uani 1 1 d . U . . .
H28 H 0.724197 0.879283 0.563382 0.037 Uiso 1 1 calc R . . . .
C29 C 0.6083(3) 0.8048(2) 0.65592(19) 0.0340(5) Uani 1 1 d . U . . .
C30 C 0.4703(3) 0.7376(2) 0.66454(19) 0.0379(6) Uani 1 1 d . U . . .
H30 H 0.456377 0.720320 0.726681 0.046 Uiso 1 1 calc R . . . .
C31 C 0.3542(3) 0.6965(2) 0.58173(19) 0.0374(6) Uani 1 1 d . U . . .
H31 H 0.259299 0.652724 0.588288 0.045 Uiso 1 1 calc R . . . .
C32 C 0.3721(3) 0.7176(2) 0.48762(18) 0.0294(5) Uani 1 1 d . U . . .

loop_
_atom_site_aniso_label
_atom_site_aniso_U_11
_atom_site_aniso_U_22
_atom_site_aniso_U_33
_atom_site_aniso_U_23
_atom_site_aniso_U_13
_atom_site_aniso_U_12
Br1 0.04807(18) 0.03786(15) 0.04291(17) 0.00341(12) 0.01649(13) 0.01204(12)
Br2 0.03960(16) 0.05959(19) 0.03133(15) 0.01304(13) 0.00000(11) 0.01841(13)
Fe1 0.02191(18) 0.02771(18) 0.02468(18) 0.00712(15) 0.00401(14) 0.00494(14)
O1 0.0268(8) 0.0317(8) 0.0275(8) 0.0098(7) 0.0055(6) 0.0053(6)
O2 0.0250(8) 0.0371(9) 0.0283(8) 0.0052(7) 0.0065(6) 0.0035(7)
N1 0.0245(9) 0.0337(10) 0.0259(9) 0.0082(8) 0.0053(7) 0.0062(8)
N3 0.0240(9) 0.0305(9) 0.0266(9) 0.0079(8) 0.0065(7) 0.0066(8)
N4 0.0339(11) 0.0408(11) 0.0308(10) 0.0103(9) 0.0043(9) 0.0147(9)
N5 0.0396(13) 0.0632(16) 0.0422(13) 0.0158(12) 0.0030(10) 0.0226(12)
N6 0.066(2) 0.158(4) 0.064(2) 0.035(2) 0.0226(16) 0.074(2)
C1 0.0240(11) 0.0330(11) 0.0232(10) 0.0089(9) 0.0003(8) 0.0065(9)
C2 0.0238(11) 0.0375(12) 0.0289(12) 0.0094(10) 0.0040(9) 0.0058(9)
C3 0.0269(12) 0.0447(13) 0.0298(12) 0.0064(11) 0.0065(9) 0.0113(10)
C4 0.0320(13) 0.0415(13) 0.0288(12) 0.0075(11) 0.0053(10) 0.0102(10)
C5 0.0288(12) 0.0350(12) 0.0279(11) 0.0092(10) 0.0045(9) 0.0064(10)
C6 0.0243(11) 0.0319(11) 0.0234(10) 0.0085(9) 0.0019(8) 0.0059(9)
C7 0.0250(11) 0.0303(11) 0.0259(11) 0.0117(10) 0.0024(8) 0.0058(9)
C8 0.0262(11) 0.0307(11) 0.0253(11) 0.0074(10) 0.0074(9) 0.0059(9)
C9 0.0304(12) 0.0426(13) 0.0301(12) 0.0156(11) 0.0068(10) 0.0063(10)
C10 0.0292(13) 0.0544(16) 0.0275(12) 0.0080(12) 0.0015(10) 0.0033(11)
C11 0.0339(13) 0.0382(13) 0.0304(12) 0.0012(11) 0.0113(10) -0.0031(10)
C12 0.0434(14) 0.0306(12) 0.0344(13) 0.0108(11) 0.0138(11) 0.0041(10)
C13 0.0345(13) 0.0340(12) 0.0319(12) 0.0119(10) 0.0087(10) 0.0105(10)
C14A 0.015(6) 0.030(3) 0.028(7) -0.002(4) 0.000(5) -0.003(4)
C15A 0.025(2) 0.040(2) 0.045(2) 0.005(2) 0.0077(19) 0.0086(17)
C16A 0.0244(19) 0.034(3) 0.044(4) 0.004(3) -0.002(3) 0.0092(18)
N2A 0.0278(13) 0.0308(19) 0.027(5) 0.004(3) 0.005(2) 0.0099(14)
C17A 0.0357(17) 0.0284(17) 0.0360(16) 0.0116(15) 0.0045(15) 0.0116(14)
C18A 0.0400(14) 0.0342(15) 0.0373(13) 0.0133(12) 0.0071(11) 0.0114(11)
C19A 0.025(3) 0.025(5) 0.028(5) 0.007(4) 0.004(3) -0.001(3)
C14B 0.015(6) 0.030(3) 0.028(7) -0.002(4) 0.000(5) -0.003(4)
C15B 0.025(2) 0.040(2) 0.045(2) 0.005(2) 0.0077(19) 0.0086(17)
C16B 0.0244(19) 0.034(3) 0.044(4) 0.004(3) -0.002(3) 0.0092(18)
N2B 0.0278(13) 0.0308(19) 0.027(5) 0.004(3) 0.005(2) 0.0099(14)
C17B 0.0357(17) 0.0284(17) 0.0360(16) 0.0116(15) 0.0045(15) 0.0116(14)
C18B 0.0400(14) 0.0342(15) 0.0373(13) 0.0133(12) 0.0071(11) 0.0114(11)
C19B 0.025(3) 0.025(5) 0.028(5) 0.007(4) 0.004(3) -0.001(3)
C20 0.0239(11) 0.0283(10) 0.0291(11) 0.0067(9) 0.0063(9) 0.0085(9)
C21 0.0240(11) 0.0312(11) 0.0270(11) 0.0081(10) 0.0039(9) 0.0075(9)
C22 0.0290(12) 0.0347(12) 0.0328(12) 0.0072(10) 0.0077(10) 0.0087(10)
C23 0.0303(12) 0.0328(12) 0.0338(12) 0.0065(11) 0.0020(10) 0.0053(10)
C24 0.0231(11) 0.0406(13) 0.0371(13) 0.0151(11) 0.0025(9) 0.0037(10)
C25 0.0266(12) 0.0469(14) 0.0458(15) 0.0157(12) 0.0115(11) 0.0124(11)
C26 0.0275(12) 0.0371(12) 0.0420(14) 0.0092(11) 0.0096(10) 0.0098(10)
C27 0.0266(11) 0.0288(10) 0.0277(11) 0.0061(9) 0.0072(9) 0.0104(9)
C28 0.0256(11) 0.0340(12) 0.0308(12) 0.0062(10) 0.0051(9) 0.0106(9)
C29 0.0356(13) 0.0376(12) 0.0277(12) 0.0060(10) 0.0038(10) 0.0152(10)
C30 0.0457(15) 0.0400(13) 0.0274(12) 0.0090(11) 0.0117(10) 0.0135(11)
C31 0.0350(13) 0.0396(13) 0.0290(12) 0.0059(11) 0.0102(10) 0.0040(11)
C32 0.0276(11) 0.0295(11) 0.0261(11) 0.0039(10) 0.0052(9) 0.0069(9)

loop_
_atom_type_symbol
_atom_type_description
_atom_type_scat_dispersion_real
_atom_type_scat_dispersion_imag
_atom_type_scat_source
C C 0.0181 0.0091 'International Tables Vol C Tables 4.2.6.8 and 6.1.1.4'
H H 0.0000 0.0000 'International Tables Vol C Tables 4.2.6.8 and 6.1.1.4'
Br Br -0.6763 1.2805 'International Tables Vol C Tables 4.2.6.8 and 6.1.1.4'
Fe Fe -1.1336 3.1974 'International Tables Vol C Tables 4.2.6.8 and 6.1.1.4'
N N 0.0311 0.0180 'International Tables Vol C Tables 4.2.6.8 and 6.1.1.4'
O O 0.0492 0.0322 'International Tables Vol C Tables 4.2.6.8 and 6.1.1.4'

loop_
_geom_angle_atom_site_label_1
_geom_angle_atom_site_label_2
_geom_angle_atom_site_label_3
_geom_angle
O1 Fe1 N1 85.00(7)
O1 Fe1 N3 94.22(7)
O1 Fe1 N4 93.33(8)
O1 Fe1 N2A 83.1(3)
O1 Fe1 N2B 91.4(3)
O2 Fe1 O1 174.09(7)
O2 Fe1 N1 94.65(7)
O2 Fe1 N3 85.05(7)
O2 Fe1 N4 92.57(8)
O2 Fe1 N2A 91.0(3)
O2 Fe1 N2B 82.7(3)
N1 Fe1 N3 169.54(8)
N1 Fe1 N2A 84.92(19)
N1 Fe1 N2B 88.83(19)
N3 Fe1 N2A 84.63(19)
N3 Fe1 N2B 80.77(19)
N4 Fe1 N1 96.69(9)
N4 Fe1 N3 93.76(8)
N4 Fe1 N2A 175.9(2)
N4 Fe1 N2B 173.0(3)
C1 O1 Fe1 119.51(14)
C32 O2 Fe1 124.20(15)
C7 N1 Fe1 123.32(16)
C7 N1 C14A 125.4(9)
C7 N1 C14B 116.6(9)
C14A N1 Fe1 111.2(9)
C14B N1 Fe1 120.0(9)
C19A N3 Fe1 109.9(10)
C19B N3 Fe1 117.1(10)
C20 N3 Fe1 125.20(16)
C20 N3 C19A 124.9(11)
C20 N3 C19B 117.7(11)
N5 N4 Fe1 126.28(19)
N6 N5 N4 177.5(4)
O1 C1 C2 119.1(2)
O1 C1 C6 122.9(2)
C2 C1 C6 117.9(2)
C1 C2 H2 118.9
C3 C2 C1 122.1(2)
C3 C2 H2 118.9
C2 C3 H3 120.6
C2 C3 C4 118.9(2)
C4 C3 H3 120.6
C3 C4 Br1 118.89(19)
C5 C4 Br1 119.94(19)
C5 C4 C3 121.2(2)
C4 C5 H5 119.6
C4 C5 C6 120.8(2)
C6 C5 H5 119.6
C1 C6 C7 121.7(2)
C5 C6 C1 118.8(2)
C5 C6 C7 119.4(2)
N1 C7 C6 122.0(2)
N1 C7 C8 121.3(2)
C6 C7 C8 116.7(2)
C9 C8 C7 119.4(2)
C13 C8 C7 120.6(2)
C13 C8 C9 120.0(2)
C8 C9 H9 120.2
C10 C9 C8 119.6(2)
C10 C9 H9 120.2
C9 C10 H10 119.8
C11 C10 C9 120.3(3)
C11 C10 H10 119.8
C10 C11 H11 120.0
C12 C11 C10 120.0(2)
C12 C11 H11 120.0
C11 C12 H12 119.9
C11 C12 C13 120.2(2)
C13 C12 H12 119.9
C8 C13 C12 119.8(2)
C8 C13 H13 120.1
C12 C13 H13 120.1
N1 C14A H14A 107.9
N1 C14A H14B 107.9
N1 C14A C15A 117.8(17)
H14A C14A H14B 107.2
C15A C14A H14A 107.9
C15A C14A H14B 107.9
C14A C15A H15A 105.3
C14A C15A H15B 105.3
H15A C15A H15B 106.0
C16A C15A C14A 128.1(13)
C16A C15A H15A 105.3
C16A C15A H15B 105.3
C15A C16A H16A 105.5
C15A C16A H16B 105.5
C15A C16A N2A 127.1(6)
H16A C16A H16B 106.1
N2A C16A H16A 105.5
N2A C16A H16B 105.5
Fe1 N2A H2A 107.4
C16A N2A Fe1 112.8(4)
C16A N2A H2A 107.4
C17A N2A Fe1 113.6(4)
C17A N2A C16A 107.8(6)
C17A N2A H2A 107.4
N2A C17A H17A 108.4
N2A C17A H17B 108.4
N2A C17A C18A 115.5(11)
H17A C17A H17B 107.5
C18A C17A H17A 108.4
C18A C17A H17B 108.4
C17A C18A H18A 108.0
C17A C18A H18B 108.0
C17A C18A C19A 117.1(15)
H18A C18A H18B 107.3
C19A C18A H18A 108.0
C19A C18A H18B 108.0
N3 C19A C18A 108(2)
N3 C19A H19A 110.1
N3 C19A H19B 110.1
C18A C19A H19A 110.1
C18A C19A H19B 110.1
H19A C19A H19B 108.4
N1 C14B H14C 110.9
N1 C14B H14D 110.9
N1 C14B C15B 104.4(17)
H14C C14B H14D 108.9
C15B C14B H14C 110.9
C15B C14B H14D 110.9
C14B C15B H15C 105.5
C14B C15B H15D 105.5
H15C C15B H15D 106.1
C16B C15B C14B 127.3(11)
C16B C15B H15C 105.5
C16B C15B H15D 105.5
C15B C16B H16C 104.0
C15B C16B H16D 104.0
C15B C16B N2B 132.9(6)
H16C C16B H16D 105.5
N2B C16B H16C 104.0
N2B C16B H16D 104.0
Fe1 N2B H2B 106.5
C16B N2B Fe1 111.6(4)
C16B N2B H2B 106.5
C17B N2B Fe1 114.3(4)
C17B N2B C16B 110.8(6)
C17B N2B H2B 106.5
N2B C17B H17C 108.5
N2B C17B H17D 108.5
N2B C17B C18B 115.1(12)
H17C C17B H17D 107.5
C18B C17B H17C 108.5
C18B C17B H17D 108.5
C17B C18B H18C 108.0
C17B C18B H18D 108.0
C17B C18B C19B 117.1(14)
H18C C18B H18D 107.3
C19B C18B H18C 108.0
C19B C18B H18D 108.0
N3 C19B C18B 109.5(19)
N3 C19B H19C 109.8
N3 C19B H19D 109.8
C18B C19B H19C 109.8
C18B C19B H19D 109.8
H19C C19B H19D 108.2
N3 C20 C21 120.7(2)
N3 C20 C27 121.7(2)
C27 C20 C21 117.7(2)
C22 C21 C20 121.5(2)
C22 C21 C26 119.4(2)
C26 C21 C20 119.1(2)
C21 C22 H22 119.8
C21 C22 C23 120.3(2)
C23 C22 H22 119.8
C22 C23 H23 120.1
C24 C23 C22 119.8(2)
C24 C23 H23 120.1
C23 C24 H24 120.1
C25 C24 C23 119.9(2)
C25 C24 H24 120.1
C24 C25 H25 119.8
C24 C25 C26 120.5(2)
C26 C25 H25 119.8
C21 C26 H26 119.9
C25 C26 C21 120.1(2)
C25 C26 H26 119.9
C28 C27 C20 118.4(2)
C28 C27 C32 118.9(2)
C32 C27 C20 122.6(2)
C27 C28 H28 119.6
C29 C28 C27 120.8(2)
C29 C28 H28 119.6
C28 C29 Br2 120.05(19)
C28 C29 C30 121.1(2)
C30 C29 Br2 118.89(19)
C29 C30 H30 120.5
C31 C30 C29 119.1(2)
C31 C30 H30 120.5
C30 C31 H31 119.1
C30 C31 C32 121.9(2)
C32 C31 H31 119.1
O2 C32 C27 123.7(2)
O2 C32 C31 118.0(2)
C31 C32 C27 118.3(2)

loop_
_geom_bond_atom_site_label_1
_geom_bond_atom_site_label_2
_geom_bond_distance
Br1 C4 1.911(3)
Br2 C29 1.903(2)
Fe1 O1 1.9610(16)
Fe1 O2 1.9389(17)
Fe1 N1 2.1066(19)
Fe1 N3 2.1173(19)
Fe1 N4 2.010(2)
Fe1 N2A 2.237(3)
Fe1 N2B 2.237(3)
O1 C1 1.316(3)
O2 C32 1.315(3)
N1 C7 1.290(3)
N1 C14A 1.47(3)
N1 C14B 1.48(3)
N3 C19A 1.47(4)
N3 C19B 1.47(4)
N3 C20 1.297(3)
N4 N5 1.207(3)
N5 N6 1.152(4)
C1 C2 1.409(3)
C1 C6 1.427(3)
C2 H2 0.9500
C2 C3 1.371(4)
C3 H3 0.9500
C3 C4 1.387(4)
C4 C5 1.374(4)
C5 H5 0.9500
C5 C6 1.398(3)
C6 C7 1.473(3)
C7 C8 1.503(3)
C8 C9 1.393(3)
C8 C13 1.388(4)
C9 H9 0.9500
C9 C10 1.391(4)
C10 H10 0.9500
C10 C11 1.382(4)
C11 H11 0.9500
C11 C12 1.382(4)
C12 H12 0.9500
C12 C13 1.390(4)
C13 H13 0.9500
C14A H14A 0.9900
C14A H14B 0.9900
C14A C15A 1.516(9)
C15A H15A 0.9900
C15A H15B 0.9900
C15A C16A 1.326(7)
C16A H16A 0.9900
C16A H16B 0.9900
C16A N2A 1.488(7)
N2A H2A 1.0000
N2A C17A 1.481(8)
C17A H17A 0.9900
C17A H17B 0.9900
C17A C18A 1.502(13)
C18A H18A 0.9900
C18A H18B 0.9900
C18A C19A 1.534(7)
C19A H19A 0.9900
C19A H19B 0.9900
C14B H14C 0.9900
C14B H14D 0.9900
C14B C15B 1.514(9)
C15B H15C 0.9900
C15B H15D 0.9900
C15B C16B 1.344(7)
C16B H16C 0.9900
C16B H16D 0.9900
C16B N2B 1.487(7)
N2B H2B 1.0000
N2B C17B 1.485(8)
C17B H17C 0.9900
C17B H17D 0.9900
C17B C18B 1.502(13)
C18B H18C 0.9900
C18B H18D 0.9900
C18B C19B 1.532(7)
C19B H19C 0.9900
C19B H19D 0.9900
C20 C21 1.494(3)
C20 C27 1.472(3)
C21 C22 1.387(3)
C21 C26 1.392(4)
C22 H22 0.9500
C22 C23 1.389(3)
C23 H23 0.9500
C23 C24 1.389(4)
C24 H24 0.9500
C24 C25 1.378(4)
C25 H25 0.9500
C25 C26 1.383(4)
C26 H26 0.9500
C27 C28 1.410(3)
C27 C32 1.421(3)
C28 H28 0.9500
C28 C29 1.372(4)
C29 C30 1.391(4)
C30 H30 0.9500
C30 C31 1.378(4)
C31 H31 0.9500
C31 C32 1.409(3)

loop_
_geom_torsion_atom_site_label_1
_geom_torsion_atom_site_label_2
_geom_torsion_atom_site_label_3
_geom_torsion_atom_site_label_4
_geom_torsion
Br1 C4 C5 C6 175.62(18)
Br2 C29 C30 C31 179.5(2)
Fe1 O1 C1 C2 -138.27(18)
Fe1 O1 C1 C6 42.8(3)
Fe1 O2 C32 C27 36.9(3)
Fe1 O2 C32 C31 -145.92(19)
Fe1 N1 C7 C6 -5.8(3)
Fe1 N1 C7 C8 176.17(16)
Fe1 N1 C14A C15A 54.0(19)
Fe1 N1 C14B C15B 69.0(16)
Fe1 N3 C19A C18A 82.9(18)
Fe1 N3 C19B C18B 72(2)
Fe1 N3 C20 C21 169.76(16)
Fe1 N3 C20 C27 -11.0(3)
Fe1 N2A C17A C18A 60.8(14)
Fe1 N2B C17B C18B -62.4(13)
O1 C1 C2 C3 176.5(2)
O1 C1 C6 C5 -178.3(2)
O1 C1 C6 C7 4.1(3)
N1 C7 C8 C9 91.7(3)
N1 C7 C8 C13 -87.6(3)
N1 C14A C15A C16A -9(3)
N1 C14B C15B C16B -37(2)
N3 C20 C21 C22 101.1(3)
N3 C20 C21 C26 -77.8(3)
N3 C20 C27 C28 170.0(2)
N3 C20 C27 C32 -13.9(3)
C1 C2 C3 C4 2.1(4)
C1 C6 C7 N1 -23.1(3)
C1 C6 C7 C8 155.0(2)
C2 C1 C6 C5 2.7(3)
C2 C1 C6 C7 -174.8(2)
C2 C3 C4 Br1 -177.40(18)
C2 C3 C4 C5 2.3(4)
C3 C4 C5 C6 -4.0(4)
C4 C5 C6 C1 1.4(3)
C4 C5 C6 C7 179.0(2)
C5 C6 C7 N1 159.4(2)
C5 C6 C7 C8 -22.5(3)
C6 C1 C2 C3 -4.6(3)
C6 C7 C8 C9 -86.5(3)
C6 C7 C8 C13 94.3(3)
C7 N1 C14A C15A -127.7(13)
C7 N1 C14B C15B -107.8(10)
C7 C8 C9 C10 -179.0(2)
C7 C8 C13 C12 -179.7(2)
C8 C9 C10 C11 -1.3(4)
C9 C8 C13 C12 1.1(4)
C9 C10 C11 C12 1.1(4)
C10 C11 C12 C13 0.2(4)
C11 C12 C13 C8 -1.3(4)
C13 C8 C9 C10 0.2(4)
C14A N1 C7 C6 176.1(9)
C14A N1 C7 C8 -1.9(9)
C14A C15A C16A N2A -9.8(18)
C15A C16A N2A Fe1 -19.4(11)
C15A C16A N2A C17A -145.6(6)
C16A N2A C17A C18A -173.4(13)
N2A C17A C18A C19A -48(3)
C17A C18A C19A N3 -28(3)
C19A N3 C20 C21 -9.2(11)
C19A N3 C20 C27 170.0(10)
C14B N1 C7 C6 170.9(8)
C14B N1 C7 C8 -7.1(8)
C14B C15B C16B N2B -13.4(19)
C15B C16B N2B Fe1 27.1(12)
C15B C16B N2B C17B 155.6(7)
C16B N2B C17B C18B 170.5(12)
N2B C17B C18B C19B 59(3)
C17B C18B C19B N3 -60(3)
C19B N3 C20 C21 -12.2(10)
C19B N3 C20 C27 167.1(9)
C20 N3 C19A C18A -98.0(16)
C20 N3 C19B C18B -105.9(17)
C20 C21 C22 C23 -177.7(2)
C20 C21 C26 C25 177.5(2)
C20 C27 C28 C29 177.8(2)
C20 C27 C32 O2 1.9(4)
C20 C27 C32 C31 -175.3(2)
C21 C20 C27 C28 -10.7(3)
C21 C20 C27 C32 165.3(2)
C21 C22 C23 C24 -0.5(4)
C22 C21 C26 C25 -1.4(4)
C22 C23 C24 C25 0.0(4)
C23 C24 C25 C26 -0.2(4)
C24 C25 C26 C21 0.9(4)
C26 C21 C22 C23 1.2(4)
C27 C20 C21 C22 -78.2(3)
C27 C20 C21 C26 102.9(3)
C27 C28 C29 Br2 178.70(18)
C27 C28 C29 C30 -2.2(4)
C28 C27 C32 O2 177.9(2)
C28 C27 C32 C31 0.7(3)
C28 C29 C30 C31 0.4(4)
C29 C30 C31 C32 2.0(4)
C30 C31 C32 O2 -179.9(2)
C30 C31 C32 C27 -2.6(4)
C32 C27 C28 C29 1.6(4)

loop_
_smtbx_masks_void_nr
_smtbx_masks_void_average_x
_smtbx_masks_void_average_y
_smtbx_masks_void_average_z
_smtbx_masks_void_volume
_smtbx_masks_void_count_electrons
1 0.500 0.500 0.500 130.2 37.6
